data_4109237
loop_
_publ_author_name
'Jason M. Nichols'
'Joffrey Wolf'
'Peter Zavalij'
'Bindhu Varughese'
'Michael P. Doyle'

_publ_contact_author 'Michael P. Doyle'
_publ_contact_author_email mdoyle3@umd.edu
_publ_section_title
;
 Bis(phenyl)dirhodium(III) Caprolactamate: A Dinuclear Paddlewheel Complex
 with No Metal-Metal Bond
;
_journal_name_full 'Journal of the American Chemical Society'
_journal_page_first 3504
_journal_page_last 3505
_journal_paper_doi 10.1021/ja070122s
_journal_volume 129
_journal_year 2007
_chemical_formula_moiety 'C36 H50 N4 O4 Rh2, 2(C H2 Cl2)'
_chemical_formula_sum 'C38 H54 Cl4 N4 O4 Rh2'
_chemical_formula_weight 978.47
_chemical_name_common 'bis-phenyl dirhodium caprolactamate'
_chemical_name_systematic
;
Bis-phenyl di-rhodium(III) tetra-caprolactamate
;
_space_group_IT_number 2
_symmetry_cell_setting triclinic
_symmetry_space_group_name_Hall '-P 1'
_symmetry_space_group_name_H-M 'P -1'
_atom_sites_solution_hydrogens geom
_atom_sites_solution_primary direct
_atom_sites_solution_secondary difmap
_audit_creation_method 'SHELXL-97 & ZCIF'
_cell_angle_alpha 78.8840(10)
_cell_angle_beta 74.4100(10)
_cell_angle_gamma 73.1860(10)
_cell_formula_units_Z 2
_cell_length_a 10.9770(3)
_cell_length_b 13.1258(4)
_cell_length_c 16.0022(5)
_cell_measurement_reflns_used 7880
_cell_measurement_temperature 223(2)
_cell_measurement_theta_max 29.5
_cell_measurement_theta_min 2.2
_cell_volume 2109.24(11)
_computing_cell_refinement 'SAINT (Bruker, 1999)'
_computing_data_collection 'SMART (Bruker, 1999)'
_computing_data_reduction SAINT
_computing_molecular_graphics 'XSHEL (Bruker, 1999)'
_computing_publication_material SHELXL-97
_computing_structure_refinement 'SHELXL-97 (Sheldrick, 1997)'
_computing_structure_solution 'SHELXS-97 (Sheldrick, 1990)'
_diffrn_ambient_temperature 223(2)
_diffrn_detector 'CCD area detector'
_diffrn_detector_area_resol_mean 8.33
_diffrn_detector_type 'Bruker Smart1000'
_diffrn_measured_fraction_theta_full 0.988
_diffrn_measured_fraction_theta_max 0.988
_diffrn_measurement_details 606,606,606,50,1206
_diffrn_measurement_device_type 'three-circle diffractometer'
_diffrn_measurement_method '\w and \f scans'
_diffrn_measurement_specimen_support 'glass capillary'
_diffrn_orient_matrix_type standard
_diffrn_orient_matrix_UB_11 -0.0550261
_diffrn_orient_matrix_UB_12 0.0549557
_diffrn_orient_matrix_UB_13 0.0393341
_diffrn_orient_matrix_UB_21 0.0205641
_diffrn_orient_matrix_UB_22 0.0584020
_diffrn_orient_matrix_UB_23 -0.0475247
_diffrn_orient_matrix_UB_31 -0.0780843
_diffrn_orient_matrix_UB_32 0.0018714
_diffrn_orient_matrix_UB_33 -0.0216797
_diffrn_radiation_monochromator graphite
_diffrn_radiation_source 'fine-focus sealed tube'
_diffrn_radiation_type MoK\a
_diffrn_radiation_wavelength 0.71073
_diffrn_reflns_av_R_equivalents 0.0220
_diffrn_reflns_av_sigmaI/netI 0.0227
_diffrn_reflns_limit_h_max 14
_diffrn_reflns_limit_h_min -14
_diffrn_reflns_limit_k_max 17
_diffrn_reflns_limit_k_min -17
_diffrn_reflns_limit_l_max 20
_diffrn_reflns_limit_l_min -20
_diffrn_reflns_number 27474
_diffrn_reflns_theta_full 27.50
_diffrn_reflns_theta_max 27.50
_diffrn_reflns_theta_min 2.63
_diffrn_source_current 20
_diffrn_source_voltage 50
_diffrn_standards_decay_% 0.14
_exptl_absorpt_coefficient_mu 1.078
_exptl_absorpt_correction_T_max 0.806
_exptl_absorpt_correction_T_min 0.685
_exptl_absorpt_correction_type multi-scan
_exptl_absorpt_process_details 'SADABS (Sheldrick, 1996)'
_exptl_crystal_colour green
_exptl_crystal_density_diffrn 1.541
_exptl_crystal_density_method not_measure
_exptl_crystal_description prism
_exptl_crystal_F_000 1000
_exptl_crystal_id Doyle/
_exptl_crystal_size_max 0.345
_exptl_crystal_size_mid 0.22
_exptl_crystal_size_min 0.20
_refine_diff_density_max 1.584
_refine_diff_density_min -1.001
_refine_diff_density_rms 0.072
_refine_ls_extinction_method none
_refine_ls_goodness_of_fit_ref 1.000
_refine_ls_hydrogen_treatment constr
_refine_ls_matrix_type full
_refine_ls_number_parameters 527
_refine_ls_number_reflns 9583
_refine_ls_number_restraints 84
_refine_ls_restrained_S_all 1.000
_refine_ls_R_factor_all 0.0361
_refine_ls_R_factor_gt 0.0300
_refine_ls_shift/su_max 0.002
_refine_ls_shift/su_mean 0.000
_refine_ls_structure_factor_coef Fsqd
_refine_ls_weighting_details 'w=1/[\s^2^(Fo^2^)+(0.02P)^2^+3.237P], P=(max(Fo^2^,0)+2Fc^2^)/3'
_refine_ls_weighting_scheme calc
_refine_ls_wR_factor_gt 0.0661
_refine_ls_wR_factor_ref 0.0687
_reflns_number_gt 8323
_reflns_number_total 9583
_reflns_threshold_expression >2sigma(I)
_cod_data_source_file ja070122ssi20070115_065321.cif
_cod_data_source_block 1
_cod_original_cell_volume 2109.25(11)
_cod_database_code 4109237
_diffrn_measurement_total_frames-ccd 3074
_diffrn_measurement_frame_width-ccd 0.3
_diffrn_detector_distance-ccd 4.958
_diffrn_measurement_frame_time-ccd 13
_diffrn_measurement_total_time-ccd 17.21
_diffrn_measurement_frame_size-ccd 512

loop_
_symmetry_equiv_pos_as_xyz
'x, y, z'
'-x, -y, -z'

loop_
_atom_site_label
_atom_site_type_symbol
_atom_site_fract_x
_atom_site_fract_y
_atom_site_fract_z
_atom_site_U_iso_or_equiv
_atom_site_adp_type
_atom_site_occupancy
_atom_site_symmetry_multiplicity
_atom_site_calc_flag
_atom_site_refinement_flags
_atom_site_disorder_assembly
_atom_site_disorder_group
Rh1 Rh 0.537221(16) 0.584836(13) 0.970615(11) 0.02413(5) Uani 1 1 d . . .
O11 O 0.49649(17) 0.41192(13) 0.89538(11) 0.0328(4) Uani 1 1 d . . .
N11 N 0.5579(2) 0.56920(16) 0.84459(13) 0.0306(4) Uani 1 1 d . . .
C11 C 0.5308(2) 0.48288(19) 0.83264(16) 0.0314(5) Uani 1 1 d . . .
C12 C 0.5415(3) 0.4575(2) 0.74243(17) 0.0439(7) Uani 1 1 d . . .
H12A H 0.4855 0.5175 0.7126 0.053 Uiso 1 1 calc R . .
H12B H 0.5085 0.3940 0.7483 0.053 Uiso 1 1 calc R . .
C13 C 0.6792(4) 0.4369(3) 0.6862(2) 0.0586(9) Uani 1 1 d . . .
H13A H 0.6854 0.3941 0.6407 0.070 Uiso 1 1 calc R . .
H13B H 0.7400 0.3948 0.7225 0.070 Uiso 1 1 calc R . .
C14 C 0.7201(4) 0.5392(3) 0.6432(2) 0.0700(11) Uani 1 1 d . . .
H14A H 0.6612 0.5796 0.6051 0.084 Uiso 1 1 calc R . .
H14B H 0.8084 0.5200 0.6061 0.084 Uiso 1 1 calc R . .
C15 C 0.7194(4) 0.6116(3) 0.7072(2) 0.0660(10) Uani 1 1 d . . .
H15A H 0.7843 0.5730 0.7416 0.079 Uiso 1 1 calc R . .
H15B H 0.7475 0.6748 0.6736 0.079 Uiso 1 1 calc R . .
C16 C 0.5900(3) 0.6490(2) 0.76948(18) 0.0464(7) Uani 1 1 d . . .
H16A H 0.5906 0.7135 0.7915 0.056 Uiso 1 1 calc R . .
H16B H 0.5207 0.6691 0.7370 0.056 Uiso 1 1 calc R . .
N21 N 0.35704(19) 0.68076(15) 0.97360(13) 0.0292(4) Uani 1 1 d . . .
O21 O 0.28582(16) 0.52883(13) 1.03016(13) 0.0377(4) Uani 1 1 d . . .
C21 C 0.2647(2) 0.63041(19) 1.00429(17) 0.0327(5) Uani 1 1 d . . .
C22 C 0.1220(2) 0.6883(2) 1.0143(2) 0.0469(7) Uani 1 1 d . . .
H22A H 0.0699 0.6352 1.0327 0.056 Uiso 1 1 calc R . .
H22B H 0.1075 0.7258 0.9573 0.056 Uiso 1 1 calc R . .
C23 C 0.0740(3) 0.7692(2) 1.0803(2) 0.0533(8) Uani 1 1 d . . .
H23A H -0.0211 0.7821 1.1005 0.064 Uiso 1 1 calc R . .
H23B H 0.1124 0.7383 1.1310 0.064 Uiso 1 1 calc R . .
C24 C 0.1079(3) 0.8750(2) 1.0435(2) 0.0527(8) Uani 1 1 d . . .
H24A H 0.0705 0.9236 1.0885 0.063 Uiso 1 1 calc R . .
H24B H 0.0665 0.9068 0.9941 0.063 Uiso 1 1 calc R . .
C25 C 0.2534(3) 0.8680(2) 1.0127(2) 0.0481(7) Uani 1 1 d . . .
H25A H 0.2936 0.8415 1.0630 0.058 Uiso 1 1 calc R . .
H25B H 0.2651 0.9403 0.9907 0.058 Uiso 1 1 calc R . .
C26 C 0.3257(3) 0.79574(19) 0.94143(17) 0.0360(5) Uani 1 1 d . . .
H26A H 0.2721 0.8084 0.8986 0.043 Uiso 1 1 calc R . .
H26B H 0.4072 0.8160 0.9111 0.043 Uiso 1 1 calc R . .
C3A C 0.6442(2) 0.69023(18) 0.95839(15) 0.0285(5) Uani 1 1 d . . .
C4A C 0.7677(2) 0.67518(19) 0.90414(16) 0.0326(5) Uani 1 1 d . . .
H4A H 0.8017 0.6165 0.8718 0.039 Uiso 1 1 calc R . .
C5A C 0.8413(2) 0.7483(2) 0.89794(18) 0.0388(6) Uani 1 1 d . . .
H5A H 0.9248 0.7392 0.8604 0.047 Uiso 1 1 calc R . .
C6A C 0.7928(3) 0.8334(2) 0.94622(19) 0.0414(6) Uani 1 1 d . . .
H6A H 0.8430 0.8822 0.9416 0.050 Uiso 1 1 calc R . .
C7A C 0.6701(3) 0.8469(2) 1.00153(19) 0.0411(6) Uani 1 1 d . . .
H7A H 0.6368 0.9050 1.0345 0.049 Uiso 1 1 calc R . .
C8A C 0.5956(2) 0.77454(19) 1.00851(17) 0.0343(5) Uani 1 1 d . . .
H8A H 0.5129 0.7828 1.0470 0.041 Uiso 1 1 calc R . .
Rh2 Rh 0.069546(18) 0.065600(14) 0.485535(12) 0.02830(5) Uani 1 1 d . . .
N41 N 0.1708(2) 0.02826(17) 0.36586(13) 0.0329(4) Uani 1 1 d . . .
O41 O 0.05038(18) -0.09518(16) 0.39182(12) 0.0417(4) Uani 1 1 d . . .
C41 C 0.1393(2) -0.0494(2) 0.34341(16) 0.0353(5) Uani 1 1 d . . .
C42 C 0.2062(3) -0.0944(2) 0.25725(18) 0.0454(7) Uani 1 1 d . . .
H42A H 0.1938 -0.0363 0.2092 0.054 Uiso 1 1 calc R . .
H42B H 0.1640 -0.1483 0.2518 0.054 Uiso 1 1 calc R . .
C43 C 0.3523(3) -0.1454(2) 0.2478(2) 0.0518(7) Uani 1 1 d . . .
H43A H 0.3673 -0.1857 0.3039 0.062 Uiso 1 1 calc R . .
H43B H 0.3810 -0.1964 0.2047 0.062 Uiso 1 1 calc R . .
C44 C 0.4341(3) -0.0645(3) 0.2195(2) 0.0598(9) Uani 1 1 d . . .
H44A H 0.4185 -0.0239 0.1635 0.072 Uiso 1 1 calc R . .
H44B H 0.5267 -0.1030 0.2100 0.072 Uiso 1 1 calc R . .
C45 C 0.4057(3) 0.0141(3) 0.2853(2) 0.0583(8) Uani 1 1 d . . .
H45A H 0.4260 -0.0266 0.3402 0.070 Uiso 1 1 calc R . .
H45B H 0.4644 0.0618 0.2631 0.070 Uiso 1 1 calc R . .
C46 C 0.2658(3) 0.0823(2) 0.30495(18) 0.0417(6) Uani 1 1 d . . .
H46A H 0.2645 0.1458 0.3292 0.050 Uiso 1 1 calc R . .
H46B H 0.2375 0.1072 0.2498 0.050 Uiso 1 1 calc R . .
N51 N -0.0603(2) 0.18646(16) 0.43364(13) 0.0323(4) Uani 1 1 d . . .
O51 O -0.19230(17) 0.07101(14) 0.46299(12) 0.0374(4) Uani 1 1 d . . .
C51 C -0.0381(3) 0.2921(2) 0.39397(19) 0.0412(6) Uani 1 1 d . . .
H51A H -0.0528 0.3062 0.3346 0.049 Uiso 1 1 calc R . .
H51B H 0.0535 0.2897 0.3892 0.049 Uiso 1 1 calc R . .
C52 C -0.1245(3) 0.3849(2) 0.4440(2) 0.0530(8) Uani 1 1 d . . .
H52A H -0.1294 0.3620 0.5066 0.064 Uiso 1 1 calc R . .
H52B H -0.0822 0.4445 0.4271 0.064 Uiso 1 1 calc R . .
C53 C -0.2630(3) 0.4263(2) 0.4300(2) 0.0531(8) Uani 1 1 d . . .
H53A H -0.3098 0.4851 0.4653 0.064 Uiso 1 1 calc R . .
H53B H -0.2589 0.4557 0.3684 0.064 Uiso 1 1 calc R . .
C54 C -0.3400(3) 0.3416(2) 0.4535(2) 0.0490(7) Uani 1 1 d . . .
H54A H -0.4284 0.3751 0.4445 0.059 Uiso 1 1 calc R . .
H54B H -0.3476 0.3146 0.5157 0.059 Uiso 1 1 calc R . .
C55 C -0.2787(3) 0.2468(2) 0.40021(19) 0.0432(6) Uani 1 1 d . . .
H55A H -0.3469 0.2120 0.4008 0.052 Uiso 1 1 calc R . .
H55B H -0.2451 0.2740 0.3394 0.052 Uiso 1 1 calc R . .
C56 C -0.1688(2) 0.1637(2) 0.43370(16) 0.0343(5) Uani 1 1 d . . .
C3B C 0.1784(3) 0.1453(2) 0.51616(17) 0.0350(5) Uani 1 1 d . . .
C4B C 0.3137(3) 0.1082(2) 0.49715(19) 0.0426(6) Uani 1 1 d . . .
H4B H 0.3542 0.0470 0.4683 0.051 Uiso 1 1 calc R . .
C5B C 0.3891(3) 0.1618(3) 0.5209(2) 0.0554(8) Uani 1 1 d . . .
H5B H 0.4806 0.1369 0.5075 0.066 Uiso 1 1 calc R . .
C6B C 0.3312(4) 0.2510(3) 0.5637(2) 0.0606(9) Uani 1 1 d . . .
H6B H 0.3828 0.2870 0.5794 0.073 Uiso 1 1 calc R . .
C7B C 0.1976(4) 0.2871(3) 0.5835(2) 0.0558(8) Uani 1 1 d . . .
H7B H 0.1581 0.3480 0.6129 0.067 Uiso 1 1 calc R . .
C8B C 0.1195(3) 0.2352(2) 0.56062(18) 0.0417(6) Uani 1 1 d . . .
H8B H 0.0280 0.2604 0.5749 0.050 Uiso 1 1 calc R . .
C1A C 0.213(2) 0.4023(9) 0.8676(10) 0.052(3) Uani 0.415(4) 1 d PDU A 1
H111 H 0.2911 0.4158 0.8774 0.062 Uiso 0.415(4) 1 calc PR A 1
H112 H 0.1728 0.3626 0.9213 0.062 Uiso 0.415(4) 1 calc PR A 1
Cl1A Cl 0.1024(4) 0.5255(3) 0.8460(3) 0.0986(12) Uani 0.415(4) 1 d PDU A 1
Cl2A Cl 0.2587(8) 0.3250(6) 0.7835(6) 0.0680(12) Uani 0.415(4) 1 d PDU A 1
C1B C 0.204(2) 0.4324(12) 0.8709(9) 0.060(5) Uani 0.427(16) 1 d PDU B 2
H121 H 0.2842 0.4111 0.8929 0.072 Uiso 0.427(16) 1 calc PR B 2
H122 H 0.1309 0.4252 0.9207 0.072 Uiso 0.427(16) 1 calc PR B 2
Cl1B Cl 0.1799(12) 0.5670(9) 0.8237(5) 0.097(3) Uani 0.427(16) 1 d PDU B 2
Cl2B Cl 0.2165(11) 0.3483(9) 0.7970(8) 0.098(4) Uani 0.427(16) 1 d PDU B 2
C1C C 0.167(4) 0.4684(18) 0.8763(12) 0.050(8) Uani 0.158(16) 1 d PDU C 3
H131 H 0.2379 0.4277 0.9050 0.060 Uiso 0.158(16) 1 calc PR C 3
H132 H 0.0860 0.4831 0.9217 0.060 Uiso 0.158(16) 1 calc PR C 3
Cl1C Cl 0.2004(14) 0.5900(12) 0.8220(11) 0.048(3) Uani 0.158(16) 1 d PDU C 3
Cl2C Cl 0.150(4) 0.392(3) 0.8058(13) 0.118(7) Uani 0.158(16) 1 d PDU C 3
C1 C 0.1726(5) -0.0018(4) 0.7238(2) 0.0861(14) Uani 1 1 d D . .
H11 H 0.2474 -0.0338 0.6793 0.103 Uiso 1 1 calc R . .
H12 H 0.1139 0.0555 0.6936 0.103 Uiso 1 1 calc R . .
Cl1 Cl 0.08958(8) -0.10016(7) 0.77885(5) 0.05588(19) Uani 1 1 d D . .
Cl2 Cl 0.22712(11) 0.05314(9) 0.79072(7) 0.0813(3) Uani 1 1 d D . .

loop_
_atom_site_aniso_label
_atom_site_aniso_U_11
_atom_site_aniso_U_22
_atom_site_aniso_U_33
_atom_site_aniso_U_23
_atom_site_aniso_U_13
_atom_site_aniso_U_12
Rh1 0.02523(9) 0.01834(8) 0.02942(9) -0.00229(6) -0.00480(7) -0.00813(6)
O11 0.0429(9) 0.0310(9) 0.0298(8) -0.0021(7) -0.0068(7) -0.0202(7)
N11 0.0378(11) 0.0269(10) 0.0278(10) -0.0027(8) -0.0034(8) -0.0135(8)
C11 0.0348(12) 0.0312(12) 0.0299(12) -0.0037(10) -0.0048(10) -0.0135(10)
C12 0.0664(18) 0.0431(15) 0.0315(13) -0.0059(11) -0.0088(13) -0.0292(14)
C13 0.080(2) 0.057(2) 0.0421(16) -0.0217(15) 0.0105(16) -0.0343(18)
C14 0.095(3) 0.076(2) 0.0443(18) -0.0209(17) 0.0189(18) -0.053(2)
C15 0.091(3) 0.070(2) 0.0475(18) -0.0168(16) 0.0141(17) -0.058(2)
C16 0.075(2) 0.0330(14) 0.0333(14) 0.0018(11) -0.0069(13) -0.0263(14)
N21 0.0290(9) 0.0192(9) 0.0388(11) -0.0022(8) -0.0095(8) -0.0046(7)
O21 0.0265(8) 0.0218(8) 0.0633(12) -0.0033(8) -0.0094(8) -0.0059(6)
C21 0.0282(11) 0.0243(11) 0.0455(14) -0.0070(10) -0.0091(10) -0.0042(9)
C22 0.0285(12) 0.0304(13) 0.081(2) -0.0097(14) -0.0133(13) -0.0044(10)
C23 0.0337(14) 0.0426(16) 0.072(2) -0.0114(15) -0.0018(14) 0.0011(12)
C24 0.0467(16) 0.0339(15) 0.074(2) -0.0208(14) -0.0144(15) 0.0045(12)
C25 0.0483(16) 0.0279(13) 0.071(2) -0.0143(13) -0.0165(15) -0.0054(12)
C26 0.0395(13) 0.0224(12) 0.0449(14) 0.0011(10) -0.0134(11) -0.0059(10)
C3A 0.0311(11) 0.0221(11) 0.0333(12) -0.0042(9) -0.0097(9) -0.0054(9)
C4A 0.0323(12) 0.0264(12) 0.0383(13) -0.0043(10) -0.0032(10) -0.0104(9)
C5A 0.0314(12) 0.0385(14) 0.0462(15) -0.0004(12) -0.0025(11) -0.0176(11)
C6A 0.0435(14) 0.0367(14) 0.0508(16) -0.0023(12) -0.0093(12) -0.0236(12)
C7A 0.0488(15) 0.0320(13) 0.0478(15) -0.0114(12) -0.0055(12) -0.0191(12)
C8A 0.0347(12) 0.0294(12) 0.0402(13) -0.0064(10) -0.0030(10) -0.0141(10)
Rh2 0.03112(10) 0.02588(10) 0.02839(10) -0.00213(7) -0.00425(7) -0.01101(7)
N41 0.0337(10) 0.0336(11) 0.0285(10) -0.0031(8) -0.0006(8) -0.0105(9)
O41 0.0457(10) 0.0493(11) 0.0346(9) -0.0132(8) 0.0010(8) -0.0231(9)
C41 0.0358(13) 0.0392(14) 0.0295(12) -0.0060(10) -0.0026(10) -0.0105(11)
C42 0.0499(16) 0.0524(17) 0.0356(14) -0.0143(13) -0.0008(12) -0.0180(13)
C43 0.0551(18) 0.0470(17) 0.0439(16) -0.0149(13) -0.0023(14) -0.0005(14)
C44 0.0390(16) 0.073(2) 0.060(2) -0.0244(17) 0.0054(14) -0.0067(15)
C45 0.0408(16) 0.071(2) 0.063(2) -0.0209(17) 0.0064(14) -0.0220(15)
C46 0.0459(15) 0.0375(14) 0.0367(14) -0.0005(11) 0.0028(12) -0.0167(12)
N51 0.0338(10) 0.0252(10) 0.0353(11) -0.0010(8) -0.0072(9) -0.0058(8)
O51 0.0406(10) 0.0303(9) 0.0444(10) 0.0026(8) -0.0167(8) -0.0121(7)
C51 0.0399(14) 0.0323(13) 0.0473(15) 0.0062(11) -0.0064(12) -0.0135(11)
C52 0.0545(18) 0.0321(15) 0.074(2) -0.0085(14) -0.0187(16) -0.0091(13)
C53 0.0596(19) 0.0332(15) 0.061(2) -0.0081(14) -0.0168(16) 0.0003(13)
C54 0.0409(15) 0.0456(17) 0.0530(17) -0.0020(13) -0.0111(13) -0.0015(12)
C55 0.0433(15) 0.0366(14) 0.0504(16) 0.0048(12) -0.0176(13) -0.0112(12)
C56 0.0364(13) 0.0314(13) 0.0341(13) -0.0026(10) -0.0082(10) -0.0076(10)
C3B 0.0416(13) 0.0315(13) 0.0360(13) 0.0019(10) -0.0103(11) -0.0180(11)
C4B 0.0418(14) 0.0424(15) 0.0461(15) 0.0015(12) -0.0112(12) -0.0179(12)
C5B 0.0488(17) 0.062(2) 0.063(2) 0.0099(16) -0.0208(15) -0.0302(15)
C6B 0.074(2) 0.056(2) 0.072(2) 0.0075(17) -0.0338(19) -0.0401(18)
C7B 0.082(2) 0.0401(16) 0.0575(19) -0.0017(14) -0.0274(17) -0.0272(16)
C8B 0.0519(16) 0.0340(14) 0.0450(15) -0.0029(11) -0.0166(13) -0.0160(12)
C1A 0.053(7) 0.049(5) 0.053(7) -0.004(4) -0.014(5) -0.010(5)
Cl1A 0.090(3) 0.068(2) 0.114(3) -0.0107(19) -0.026(2) 0.0193(18)
Cl2A 0.076(3) 0.0628(19) 0.072(2) -0.0224(15) -0.016(2) -0.0193(18)
C1B 0.044(9) 0.092(11) 0.045(7) 0.003(7) -0.016(5) -0.022(9)
Cl1B 0.116(6) 0.084(4) 0.062(3) -0.018(3) -0.025(4) 0.028(3)
Cl2B 0.117(9) 0.103(7) 0.096(6) 0.002(5) -0.032(6) -0.063(7)
C1C 0.049(16) 0.050(12) 0.044(12) -0.002(9) -0.006(10) -0.010(12)
Cl1C 0.048(4) 0.052(5) 0.044(4) 0.009(3) -0.013(3) -0.019(4)
Cl2C 0.166(16) 0.143(13) 0.085(6) -0.012(8) -0.019(9) -0.112(12)
C1 0.128(4) 0.110(3) 0.050(2) 0.015(2) -0.028(2) -0.084(3)
Cl1 0.0634(5) 0.0621(5) 0.0484(4) 0.0013(4) -0.0153(4) -0.0281(4)
Cl2 0.0884(7) 0.0881(7) 0.0842(7) -0.0146(6) -0.0193(6) -0.0459(6)

loop_
_atom_type_symbol
_atom_type_description
_atom_type_scat_dispersion_real
_atom_type_scat_dispersion_imag
_atom_type_scat_source
C C 0.0033 0.0016 'International Tables Vol C Tables 4.2.6.8 and 6.1.1.4'
H H 0.0000 0.0000 'International Tables Vol C Tables 4.2.6.8 and 6.1.1.4'
N N 0.0061 0.0033 'International Tables Vol C Tables 4.2.6.8 and 6.1.1.4'
O O 0.0106 0.0060 'International Tables Vol C Tables 4.2.6.8 and 6.1.1.4'
Rh Rh -1.1178 0.9187 'International Tables Vol C Tables 4.2.6.8 and 6.1.1.4'
Cl Cl 0.1484 0.1585 'International Tables Vol C Tables 4.2.6.8 and 6.1.1.4'

loop_
_geom_angle_atom_site_label_1
_geom_angle_atom_site_label_2
_geom_angle_atom_site_label_3
_geom_angle
_geom_angle_site_symmetry_1
_geom_angle_site_symmetry_3
N21 Rh1 C3A 102.43(8) . .
N21 Rh1 N11 90.29(8) . .
C3A Rh1 N11 101.12(9) . .
N21 Rh1 O21 173.56(7) . 2_667
C3A Rh1 O21 84.00(8) . 2_667
N11 Rh1 O21 88.82(8) . 2_667
N21 Rh1 O11 88.56(8) . 2_667
C3A Rh1 O11 85.38(8) . 2_667
N11 Rh1 O11 173.50(7) . 2_667
O21 Rh1 O11 91.61(7) 2_667 2_667
N21 Rh1 Rh1 95.32(5) . 2_667
C3A Rh1 Rh1 156.19(7) . 2_667
N11 Rh1 Rh1 94.46(5) . 2_667
O21 Rh1 Rh1 78.39(5) 2_667 2_667
O11 Rh1 Rh1 79.29(4) 2_667 2_667
C11 O11 Rh1 128.11(15) . 2_667
C11 N11 C16 120.0(2) . .
C11 N11 Rh1 114.45(16) . .
C16 N11 Rh1 125.37(16) . .
O11 C11 N11 123.6(2) . .
O11 C11 C12 114.5(2) . .
N11 C11 C12 121.9(2) . .
C11 C12 C13 114.0(2) . .
C11 C12 H12A 108.8 . .
C13 C12 H12A 108.8 . .
C11 C12 H12B 108.8 . .
C13 C12 H12B 108.8 . .
H12A C12 H12B 107.6 . .
C12 C13 C14 113.1(3) . .
C12 C13 H13A 109.0 . .
C14 C13 H13A 109.0 . .
C12 C13 H13B 109.0 . .
C14 C13 H13B 109.0 . .
H13A C13 H13B 107.8 . .
C13 C14 C15 114.3(3) . .
C13 C14 H14A 108.7 . .
C15 C14 H14A 108.7 . .
C13 C14 H14B 108.7 . .
C15 C14 H14B 108.7 . .
H14A C14 H14B 107.6 . .
C16 C15 C14 115.6(3) . .
C16 C15 H15A 108.4 . .
C14 C15 H15A 108.4 . .
C16 C15 H15B 108.4 . .
C14 C15 H15B 108.4 . .
H15A C15 H15B 107.4 . .
N11 C16 C15 114.6(3) . .
N11 C16 H16A 108.6 . .
C15 C16 H16A 108.6 . .
N11 C16 H16B 108.6 . .
C15 C16 H16B 108.6 . .
H16A C16 H16B 107.6 . .
C21 N21 C26 120.6(2) . .
C21 N21 Rh1 113.51(15) . .
C26 N21 Rh1 125.82(16) . .
C21 O21 Rh1 128.97(15) . 2_667
O20 C21 N21 123.8(2) . .
O21 C21 C22 114.2(2) . .
N21 C21 C22 122.0(2) . .
C21 C22 C23 113.7(2) . .
C21 C22 H22A 108.8 . .
C23 C22 H22A 108.8 . .
C21 C22 H22B 108.8 . .
C23 C22 H22B 108.8 . .
H22A C22 H22B 107.7 . .
C24 C23 C22 113.3(3) . .
C24 C23 H23A 108.9 . .
C22 C23 H23A 108.9 . .
C24 C23 H23B 108.9 . .
C22 C23 H23B 108.9 . .
H23A C23 H23B 107.7 . .
C23 C24 C25 114.8(2) . .
C23 C24 H24A 108.6 . .
C25 C24 H24A 108.6 . .
C23 C24 H24B 108.6 . .
C25 C24 H24B 108.6 . .
H24A C24 H24B 107.5 . .
C24 C25 C26 114.9(2) . .
C24 C25 H25A 108.5 . .
C26 C25 H25A 108.5 . .
C24 C25 H25B 108.5 . .
C26 C25 H25B 108.5 . .
H25A C25 H25B 107.5 . .
N21 C26 C25 114.2(2) . .
N21 C26 H26A 108.7 . .
C25 C26 H26A 108.7 . .
N21 C26 H26B 108.7 . .
C25 C26 H26B 108.7 . .
H26A C26 H26B 107.6 . .
C4A C3A C8A 120.5(2) . .
C4A C3A Rh1 120.13(17) . .
C8A C3A Rh1 119.29(17) . .
C3A C4A C5A 119.2(2) . .
C3A C4A H4A 120.4 . .
C5A C4A H4A 120.4 . .
C6A C5A C4A 120.7(2) . .
C6A C5A H5A 119.7 . .
C4A C5A H5A 119.7 . .
C5A C6A C7A 119.8(2) . .
C5A C6A H6A 120.1 . .
C7A C6A H6A 120.1 . .
C6A C7A C8A 120.2(2) . .
C6A C7A H7A 119.9 . .
C8A C7A H7A 119.9 . .
C3A C8A C7A 119.6(2) . .
C3A C8A H8A 120.2 . .
C7A C8A H8A 120.2 . .
C3B Rh2 N41 102.31(10) . .
C3B Rh2 N51 101.52(9) . .
N41 Rh2 N51 91.15(8) . .
C3B Rh2 O51 84.99(9) . 2_556
N41 Rh2 O51 87.70(8) . 2_556
N51 Rh2 O51 173.49(7) . 2_556
C3B Rh2 O41 84.21(9) . 2_556
N41 Rh2 O41 173.48(7) . 2_556
N51 Rh2 O41 87.57(8) . 2_556
O51 Rh2 O41 92.86(8) 2_556 2_556
C3B Rh2 Rh2 155.37(7) . 2_556
N41 Rh2 Rh2 96.36(6) . 2_556
N51 Rh2 Rh2 93.97(6) . 2_556
O51 Rh2 Rh2 79.81(5) 2_556 2_556
O41 Rh2 Rh2 77.37(5) 2_556 2_556
C41 N41 C46 120.8(2) . .
C41 N41 Rh2 112.54(16) . .
C46 N41 Rh2 126.59(17) . .
C41 O41 Rh2 130.07(16) . 2_556
O41 C41 N41 123.6(2) . .
O41 C41 C42 114.2(2) . .
N41 C41 C42 122.2(2) . .
C41 C42 C43 113.9(2) . .
C41 C42 H42A 108.8 . .
C43 C42 H42A 108.8 . .
C41 C42 H42B 108.8 . .
C43 C42 H42B 108.8 . .
H42A C42 H42B 107.7 . .
C44 C43 C42 113.3(3) . .
C44 C43 H43A 108.9 . .
C42 C43 H43A 108.9 . .
C44 C43 H43B 108.9 . .
C42 C43 H43B 108.9 . .
H43A C43 H43B 107.7 . .
C43 C44 C45 113.7(3) . .
C43 C44 H44A 108.8 . .
C45 C44 H44A 108.8 . .
C43 C44 H44B 108.8 . .
C45 C44 H44B 108.8 . .
H44A C44 H44B 107.7 . .
C46 C45 C44 114.9(3) . .
C46 C45 H45A 108.5 . .
C44 C45 H45A 108.5 . .
C46 C45 H45B 108.5 . .
C44 C45 H45B 108.5 . .
H45A C45 H45B 107.5 . .
N41 C46 C45 115.2(2) . .
N41 C46 H46A 108.5 . .
C45 C46 H46A 108.5 . .
N41 C46 H46B 108.5 . .
C45 C46 H46B 108.5 . .
H46A C46 H46B 107.5 . .
C56 N51 C51 120.1(2) . .
C56 N51 Rh2 114.96(16) . .
C51 N51 Rh2 124.92(16) . .
C56 O51 Rh2 127.54(16) . 2_556
N51 C51 C52 114.7(2) . .
N51 C51 H51A 108.6 . .
C52 C51 H51A 108.6 . .
N51 C51 H51B 108.6 . .
C52 C51 H51B 108.6 . .
H51A C51 H51B 107.6 . .
C53 C52 C51 115.5(3) . .
C53 C52 H52A 108.4 . .
C51 C52 H52A 108.4 . .
C53 C52 H52B 108.4 . .
C51 C52 H52B 108.4 . .
H52A C52 H52B 107.5 . .
C54 C53 C52 113.9(2) . .
C54 C53 H53A 108.8 . .
C52 C53 H53A 108.8 . .
C54 C53 H53B 108.8 . .
C52 C53 H53B 108.8 . .
H53A C53 H53B 107.7 . .
C53 C54 C55 113.8(3) . .
C53 C54 H54A 108.8 . .
C55 C54 H54A 108.8 . .
C53 C54 H54B 108.8 . .
C55 C54 H54B 108.8 . .
H54A C54 H54B 107.7 . .
C56 C55 C54 113.8(2) . .
C56 C55 H55A 108.8 . .
C54 C55 H55A 108.8 . .
C56 C55 H55B 108.8 . .
C54 C55 H55B 108.8 . .
H55A C55 H55B 107.7 . .
O51 C56 N51 123.7(2) . .
O51 C56 C55 114.6(2) . .
N51 C56 C55 121.7(2) . .
C4B C3B C8B 119.4(2) . .
C4B C3B Rh2 119.9(2) . .
C8B C3B Rh2 120.6(2) . .
C3B C4B C5B 119.9(3) . .
C3B C4B H4B 120.0 . .
C5B C4B H4B 120.0 . .
C6B C5B C4B 120.7(3) . .
C6B C5B H5B 119.7 . .
C4B C5B H5B 119.7 . .
C7B C6B C5B 119.5(3) . .
C7B C6B H6B 120.2 . .
C5B C6B H6B 120.2 . .
C6B C7B C8B 121.1(3) . .
C6B C7B H7B 119.4 . .
C8B C7B H7B 119.4 . .
C7B C8B C3B 119.3(3) . .
C7B C8B H8B 120.4 . .
C3B C8B H8B 120.4 . .
Cl2A C1A Cl1A 112.4(6) . .
Cl2A C1A H111 109.1 . .
Cl1A C1A H111 109.1 . .
Cl2A C1A H112 109.1 . .
Cl1A C1A H112 109.1 . .
H111 C1A H112 107.9 . .
Cl2B C1B Cl1B 111.8(6) . .
Cl2B C1B H121 109.3 . .
Cl1B C1B H121 109.3 . .
Cl2B C1B H122 109.3 . .
Cl1B C1B H122 109.3 . .
H121 C1B H122 107.9 . .
Cl2C C1C Cl1C 111.9(9) . .
Cl2C C1C H131 109.2 . .
Cl1C C1C H131 109.2 . .
Cl2C C1C H132 109.2 . .
Cl1C C1C H132 109.2 . .
H131 C1C H132 107.9 . .
Cl2 C1 Cl1 113.8(2) . .
Cl2 C1 H11 108.8 . .
Cl1 C1 H11 108.8 . .
Cl2 C1 H12 108.8 . .
Cl1 C1 H12 108.8 . .
H11 C1 H12 107.7 . .

loop_
_geom_bond_atom_site_label_1
_geom_bond_atom_site_label_2
_geom_bond_distance
_geom_bond_site_symmetry_2
Rh1 N21 2.0078(19) .
Rh1 C3A 2.010(2) .
Rh1 N11 2.012(2) .
Rh1 O21 2.0777(16) 2_667
Rh1 O11 2.0825(16) 2_667
Rh1 Rh1 2.5188(3) 2_667
O11 C11 1.287(3) .
O11 Rh1 2.0825(16) 2_667
N11 C11 1.311(3) .
N11 C16 1.471(3) .
C11 C12 1.510(3) .
C12 C13 1.514(4) .
C12 H12A 0.9800 .
C12 H12B 0.9800 .
C13 C14 1.519(4) .
C13 H13A 0.9800 .
C13 H13B 0.9800 .
C14 C15 1.522(4) .
C14 H14A 0.9800 .
C14 H14B 0.9800 .
C15 C16 1.510(5) .
C15 H15A 0.9800 .
C15 H15B 0.9800 .
C16 H16A 0.9800 .
C16 H16B 0.9800 .
N21 C21 1.304(3) .
N21 C26 1.468(3) .
O21 C21 1.290(3) .
O21 Rh1 2.0777(16) 2_667
C21 C22 1.509(3) .
C22 C23 1.526(4) .
C22 H22A 0.9800 .
C22 H22B 0.9800 .
C23 C24 1.511(4) .
C23 H23A 0.9800 .
C23 H23B 0.9800 .
C24 C25 1.520(4) .
C24 H24A 0.9800 .
C24 H24B 0.9800 .
C25 C26 1.524(4) .
C25 H25A 0.9800 .
C25 H25B 0.9800 .
C26 H26A 0.9800 .
C26 H26B 0.9800 .
C3A C4A 1.382(3) .
C3A C8A 1.387(3) .
C4A C5A 1.397(3) .
C4A H4A 0.9400 .
C5A C6A 1.377(4) .
C5A H5A 0.9400 .
C6A C7A 1.382(4) .
C6A H6A 0.9400 .
C7A C8A 1.394(3) .
C7A H7A 0.9400 .
C8A H8A 0.9400 .
Rh2 C3B 2.000(2) .
Rh2 N41 2.011(2) .
Rh2 N51 2.014(2) .
Rh2 O51 2.0829(17) 2_556
Rh2 O41 2.0845(18) 2_556
Rh2 Rh2 2.5189(3) 2_556
N41 C41 1.304(3) .
N41 C46 1.468(3) .
O41 C41 1.291(3) .
O41 Rh2 2.0845(18) 2_556
C41 C42 1.519(4) .
C42 C43 1.526(4) .
C42 H42A 0.9800 .
C42 H42B 0.9800 .
C43 C44 1.512(5) .
C43 H43A 0.9800 .
C43 H43B 0.9800 .
C44 C45 1.525(4) .
C44 H44A 0.9800 .
C44 H44B 0.9800 .
C45 C46 1.521(4) .
C45 H45A 0.9800 .
C45 H45B 0.9800 .
C46 H46A 0.9800 .
C46 H46B 0.9800 .
N51 C56 1.309(3) .
N51 C51 1.468(3) .
O51 C56 1.290(3) .
O50 Rh2 2.0829(17) 2_556
C51 C52 1.525(4) .
C51 H51A 0.9800 .
C51 H51B 0.9800 .
C52 C53 1.522(4) .
C52 H52A 0.9800 .
C52 H52B 0.9800 .
C53 C54 1.518(4) .
C53 H53A 0.9800 .
C53 H53B 0.9800 .
C54 C55 1.531(4) .
C54 H54A 0.9800 .
C54 H54B 0.9800 .
C55 C56 1.515(4) .
C55 H55A 0.9800 .
C55 H55B 0.9800 .
C3B C4B 1.390(4) .
C3B C8B 1.397(4) .
C4B C5B 1.390(4) .
C4B H4B 0.9400 .
C5B C6B 1.374(5) .
C5B H5B 0.9400 .
C6B C7B 1.372(5) .
C6B H6B 0.9400 .
C7B C8B 1.391(4) .
C7B H7B 0.9400 .
C8B H8B 0.9400 .
C1A Cl2A 1.720(7) .
C1A Cl1A 1.756(9) .
C1A H111 0.9800 .
C1A H112 0.9800 .
C1B Cl2B 1.722(7) .
C1B Cl1B 1.756(8) .
C1B H121 0.9800 .
C1B H122 0.9800 .
C1C Cl2C 1.719(9) .
C1C Cl1C 1.753(9) .
C1C H131 0.9800 .
C1C H132 0.9800 .
C1 Cl2 1.707(3) .
C1 Cl1 1.756(3) .
C1 H11 0.9800 .
C1 H12 0.9800 .

loop_
_geom_torsion_atom_site_label_1
_geom_torsion_atom_site_label_2
_geom_torsion_atom_site_label_3
_geom_torsion_atom_site_label_4
_geom_torsion
_geom_torsion_site_symmetry_1
N21 Rh1 N11 C11 -96.24(18) .
C3A Rh1 N11 C11 161.03(18) .
O21 Rh1 N11 C11 77.38(18) 2_667
Rh1 Rh1 N11 C11 -0.88(18) 2_667
N21 Rh1 N11 C16 78.9(2) .
C3A Rh1 N11 C16 -23.8(2) .
O21 Rh1 N11 C16 -107.5(2) 2_667
Rh1 Rh1 N11 C16 174.3(2) 2_667
Rh1 O11 C11 N11 4.2(4) 2_667
Rh1 O11 C11 C12 -177.55(17) 2_667
C16 N11 C11 O11 -176.9(2) .
Rh1 N11 C11 O11 -1.5(3) .
C16 N11 C11 C12 4.9(4) .
Rh1 N11 C11 C12 -179.7(2) .
O11 C11 C12 C13 -114.1(3) .
N11 C11 C12 C13 64.2(4) .
C11 C12 C13 C14 -81.4(4) .
C12 C13 C14 C15 60.7(5) .
C13 C14 C15 C16 -58.5(5) .
C11 N11 C16 C15 -69.2(3) .
Rh1 N11 C16 C15 115.9(2) .
C14 C15 C16 N11 79.2(4) .
C3A Rh1 N21 C21 -162.68(18) .
N11 Rh1 N21 C21 95.87(18) .
O11 Rh1 N21 C21 -77.73(18) 2_667
Rh1 Rh1 N21 C21 1.37(18) 2_667
C3A Rh1 N21 C26 20.3(2) .
N11 Rh1 N21 C26 -81.2(2) .
O11 Rh1 N21 C26 105.21(19) 2_667
Rh1 Rh1 N21 C26 -175.70(19) 2_667
Rh1 O21 C21 N21 -1.7(4) 2_667
Rh1 O21 C21 C22 179.62(18) 2_667
C26 N21 C21 O21 177.0(2) .
Rh1 N21 C21 O21 -0.2(3) .
C26 N21 C21 C22 -4.4(4) .
Rh1 N21 C21 C22 178.3(2) .
O21 C21 C22 C23 114.5(3) .
N21 C21 C22 C23 -64.2(4) .
C21 C22 C23 C24 80.6(3) .
C22 C23 C24 C25 -60.9(4) .
C23 C24 C25 C26 58.9(4) .
C21 N21 C26 C25 69.1(3) .
Rh1 N21 C26 C25 -114.0(2) .
C24 C25 C26 N21 -79.2(3) .
N21 Rh1 C3A C4A -140.14(19) .
N11 Rh1 C3A C4A -47.4(2) .
O21 Rh1 C3A C4A 40.25(19) 2_667
O11 Rh1 C3A C4A 132.4(2) 2_667
Rh1 Rh1 C3A C4A 82.6(3) 2_667
N21 Rh1 C3A C8A 43.4(2) .
N10 Rh1 C3A C8A 136.16(19) .
O21 Rh1 C3A C8A -136.2(2) 2_667
O11 Rh1 C3A C8A -44.12(19) 2_667
Rh1 Rh1 C3A C8A -93.9(2) 2_667
C8A C3A C4A C5A -2.3(4) .
Rh1 C3A C4A C5A -178.75(19) .
C3A C4A C5A C6A 1.1(4) .
C4A C5A C6A C7A 0.1(4) .
C5A C6A C7A C8A 0.0(4) .
C4A C3A C8A C7A 2.4(4) .
Rh1 C3A C8A C7A 178.9(2) .
C6A C7A C8A C3A -1.3(4) .
C3B Rh2 N41 C41 161.42(18) .
N51 Rh2 N41 C41 -96.53(19) .
O51 Rh2 N41 C41 77.06(18) 2_556
Rh2 Rh2 N41 C41 -2.41(18) 2_556
C3B Rh2 N41 C46 -21.8(2) .
N51 Rh2 N41 C46 80.3(2) .
O51 Rh2 N41 C46 -106.1(2) 2_556
Rh2 Rh2 N41 C46 174.4(2) 2_556
Rh2 O41 C41 N41 0.5(4) 2_556
Rh2 O41 C41 C42 179.94(18) 2_556
C46 N41 C41 O41 -175.3(2) .
Rh2 N41 C41 O41 1.7(3) .
C46 N41 C41 C42 5.3(4) .
Rh2 N41 C41 C42 -177.7(2) .
O41 C41 C42 C43 -117.2(3) .
N41 C41 C42 C43 62.3(4) .
C41 C42 C43 C44 -81.3(3) .
C42 C43 C44 C45 63.2(4) .
C43 C44 C45 C46 -60.1(4) .
C41 N41 C46 C45 -68.4(3) .
Rh2 N41 C46 C45 115.1(2) .
C44 C45 C46 N41 78.8(4) .
C3B Rh2 N51 C56 -158.50(19) .
N41 Rh2 N51 C56 98.70(19) .
O41 Rh2 N51 C56 -74.91(18) 2_556
Rh2 Rh2 N51 C56 2.24(18) 2_556
C3B Rh2 N51 C51 24.4(2) .
N41 Rh2 N51 C51 -78.4(2) .
O41 Rh2 N51 C51 107.9(2) 2_556
Rh2 Rh2 N51 C51 -174.90(19) 2_556
C56 N51 C51 C52 69.8(3) .
Rh2 N51 C51 C52 -113.2(2) .
N51 C51 C52 C53 -79.6(3) .
C51 C52 C53 C54 58.0(4) .
C52 C53 C54 C55 -60.4(4) .
C53 C54 C55 C56 81.2(3) .
Rh2 O51 C56 N51 -1.3(4) 2_556
Rh2 O51 C56 C55 179.81(17) 2_556
C51 N51 C56 O51 176.1(2) .
Rh2 N51 C56 O51 -1.1(3) .
C51 N51 C56 C55 -5.0(4) .
Rh2 N51 C56 C55 177.67(19) .
C54 C55 C56 O51 115.1(3) .
C54 C55 C56 N51 -63.8(3) .
N41 Rh2 C3B C4B -42.1(2) .
N51 Rh2 C3B C4B -135.8(2) .
O51 Rh2 C3B C4B 44.4(2) 2_556
O41 Rh2 C3B C4B 137.8(2) 2_556
Rh2 Rh2 C3B C4B 96.3(3) 2_556
N41 Rh2 C3B C8B 141.2(2) .
N51 Rh2 C3B C8B 47.4(2) .
O51 Rh2 C3B C8B -132.3(2) 2_556
O41 Rh2 C3B C8B -38.9(2) 2_556
Rh2 Rh2 C3B C8B -80.4(3) 2_556
C8B C3B C4B C5B -1.3(4) .
Rh2 C3B C4B C5B -178.0(2) .
C3B C4B C5B C6B 0.5(5) .
C4B C5B C6B C7B 0.2(5) .
C5B C6B C7B C8B -0.2(5) .
C6B C7B C8B C3B -0.5(5) .
C4B C3B C8B C7B 1.3(4) .
Rh2 C3B C8B C7B 178.0(2) .
